data_7234038
loop_
_publ_author_name
'Krzysztof Durka'
'Ireneusz Glowacki'
'Sergiusz Lulinski'
'Beata Luszczynska'
'Jaromir Smetek'
'Pawel Szczepanik'
'Janusz Serwatowski'
'Urszula E. Wawrzyniak'
'Grzegorz Wesela-Bauman'
'Ewelina Witkowska'
'Gabriela Wiosna-Salyga'
'Krzysztof Wozniak'

_publ_section_title
;
 Efficient 8-oxyquinolinato emitters based on a
 9,10-dihydro-9,10-diboraanthracene scaffold for applications in
 optoelectronic devices
;
_journal_name_full 'Journal of Materials Chemistry C'
_journal_page_first 1354
_journal_page_last 1364
_journal_paper_doi 10.1039/C4TC02350A
_journal_volume 3
_journal_year 2015
_chemical_formula_moiety 'C30 H20 B2 N2 O2'
_chemical_formula_sum 'C30 H20 B2 N2 O2'
_chemical_formula_weight 462.10
_chemical_melting_point 344
_space_group_crystal_system monoclinic
_space_group_IT_number 14
_space_group_name_Hall '-P 2ybc'
_space_group_name_H-M_alt 'P 1 21/c 1'
_atom_sites_solution_hydrogens geom
_audit_creation_method SHELXL-97
_cell_angle_alpha 90
_cell_angle_beta 98.680(3)
_cell_angle_gamma 90
_cell_formula_units_Z 4
_cell_length_a 9.5948(3)
_cell_length_b 20.3932(5)
_cell_length_c 11.8402(4)
_cell_measurement_reflns_used 11865
_cell_measurement_temperature 100(1)
_cell_measurement_theta_max 32.7328
_cell_measurement_theta_min 1.7363
_cell_volume 2290.22(12)
_computing_cell_refinement 'Bruker APEX2 software'
_computing_data_collection 'Bruker APEX2 software'
_computing_data_reduction
;
 SAINT intergration software, Bruker AXS
 SORTAV, R. H. Blessing, Acta Cryst., 1995, A51, 33
;
_computing_structure_refinement
;
 SHELXS-97, G. M. Sheldrick, Acta. Cryst., 2008, A64, 112
;
_computing_structure_solution
;
 SHELXS-97, G. M. Sheldrick, Acta. Cryst., 2008, A64, 112
;
_diffrn_ambient_temperature 100(2)
_diffrn_detector 'APEXII CCD camera'
_diffrn_measured_fraction_theta_full 1.000
_diffrn_measured_fraction_theta_max 0.961
_diffrn_measurement_device '\k-geometry diffractometer'
_diffrn_measurement_device_type 'Bruker APEXII'
_diffrn_measurement_method 'omega scans'
_diffrn_orient_matrix_type 'X-axis to radiation source'
_diffrn_radiation_monochromator 'multi-layer optics'
_diffrn_radiation_probe x-ray
_diffrn_radiation_source 'TXS rotating anode'
_diffrn_radiation_type MoK\a
_diffrn_radiation_wavelength 0.71073
_diffrn_reflns_av_R_equivalents 0.0839
_diffrn_reflns_av_unetI/netI 0.0642
_diffrn_reflns_Laue_measured_fraction_full 1.000
_diffrn_reflns_Laue_measured_fraction_max 0.961
_diffrn_reflns_limit_h_max 14
_diffrn_reflns_limit_h_min -14
_diffrn_reflns_limit_k_max 31
_diffrn_reflns_limit_k_min -30
_diffrn_reflns_limit_l_max 17
_diffrn_reflns_limit_l_min -17
_diffrn_reflns_number 59124
_diffrn_reflns_point_group_measured_fraction_full 1.000
_diffrn_reflns_point_group_measured_fraction_max 0.961
_diffrn_reflns_reduction_process
;
 Scaled and merged with SORTAV
 R. H. Blessing, Cryst. Rev., 1987, 1, 3
 R. H. Blessing, J. Appl. Cryst., 1989, 22, 396
;
_diffrn_reflns_theta_full 25.242
_diffrn_reflns_theta_max 32.807
_diffrn_reflns_theta_min 2.147
_diffrn_source 'rotating-anode X-ray source'
_exptl_absorpt_coefficient_mu 0.083
_exptl_absorpt_correction_T_max 1.00000
_exptl_absorpt_correction_T_min 0.97884
_exptl_absorpt_correction_type multi-scan
_exptl_absorpt_process_details
;
CrysAlisPro, Agilent Technologies,
Version 1.171.36.20 (release 27-06-2012 CrysAlis171 .NET)
(compiled Jul 11 2012,15:38:31)
Empirical absorption correction using spherical harmonics,
 implemented in SCALE3 ABSPACK scaling algorithm.
;
_exptl_crystal_colour yellow
_exptl_crystal_density_diffrn 1.340
_exptl_crystal_description cubic
_exptl_crystal_F_000 960
_exptl_crystal_preparation Luminescent
_exptl_crystal_recrystallization_method 'Re-crystallisation from solvent: acetone'
_exptl_crystal_size_max 0.12
_exptl_crystal_size_mid 0.12
_exptl_crystal_size_min 0.11
_refine_diff_density_max 0.363
_refine_diff_density_min -0.266
_refine_diff_density_rms 0.060
_refine_ls_extinction_coef .
_refine_ls_extinction_method none
_refine_ls_goodness_of_fit_ref 1.016
_refine_ls_hydrogen_treatment constr
_refine_ls_matrix_type full
_refine_ls_number_parameters 325
_refine_ls_number_reflns 8163
_refine_ls_number_restraints 0
_refine_ls_restrained_S_all 1.016
_refine_ls_R_factor_all 0.1099
_refine_ls_R_factor_gt 0.0566
_refine_ls_shift/su_max 0.000
_refine_ls_shift/su_mean 0.000
_refine_ls_structure_factor_coef Fsqd
_refine_ls_weighting_details 'w=1/[\s^2^(Fo^2^)+(0.0393P)^2^+1.0366P] where P=(Fo^2^+2Fc^2^)/3'
_refine_ls_weighting_scheme calc
_refine_ls_wR_factor_gt 0.1089
_refine_ls_wR_factor_ref 0.1315
_reflns_Friedel_coverage 0.000
_reflns_Friedel_fraction_full .
_reflns_Friedel_fraction_max .
_reflns_number_gt 5101
_reflns_number_total 8163
_reflns_threshold_expression 'I > 2\s(I)'
_cod_data_source_file 1000001.cif
_cod_data_source_block PCOD1000001
_cod_depositor_comments
;
The following automatic conversions were performed:

data item '_diffrn_radiation_probe' value 'X-ray' was changed to
'x-ray' in accordance with the built-in table derived from the CIF
Core dictionary named 'cif_core.dic' version 2.4.5 last updated on
2014-11-21.

Automatic conversion script
Id: cif_fix_values 6909 2019-04-08 15:41:33Z antanas 
;
_cod_original_sg_symbol_H-M 'P 21/c'
_cod_database_code 7234038
_shelx_space_group_comment
;
The symmetry employed for this shelxl refinement is uniquely defined
by the following loop, which should always be used as a source of
symmetry information in preference to the above space-group names.
They are only intended as comments.
;

loop_
_space_group_symop_operation_xyz
'x, y, z'
'-x, y+1/2, -z+1/2'
'-x, -y, -z'
'x, -y-1/2, z-1/2'

loop_
_atom_site_label
_atom_site_type_symbol
_atom_site_fract_x
_atom_site_fract_y
_atom_site_fract_z
_atom_site_U_iso_or_equiv
_atom_site_adp_type
_atom_site_occupancy
_atom_site_site_symmetry_order
_atom_site_calc_flag
_atom_site_refinement_flags_posn
_atom_site_refinement_flags_adp
_atom_site_refinement_flags_occupancy
_atom_site_disorder_assembly
_atom_site_disorder_group
C1 C 0.19432(15) 0.51345(7) 0.80601(12) 0.0195(3) Uani 1 1 d . . . . .
C2 C 0.28965(15) 0.46004(7) 0.81866(12) 0.0201(3) Uani 1 1 d . . . . .
C3 C 0.25108(17) 0.40253(8) 0.87080(13) 0.0260(3) Uani 1 1 d . . . . .
H3 H 0.3149 0.3666 0.8803 0.031 Uiso 1 1 calc R U . . .
C4 C 0.12119(18) 0.39675(8) 0.90914(14) 0.0279(3) Uani 1 1 d . . . . .
H4 H 0.0968 0.3572 0.9438 0.033 Uiso 1 1 calc R U . . .
C5 C 0.02821(17) 0.44881(8) 0.89643(14) 0.0271(3) Uani 1 1 d . . . . .
H5 H -0.0606 0.4452 0.9221 0.033 Uiso 1 1 calc R U . . .
C6 C 0.06473(16) 0.50666(8) 0.84591(13) 0.0234(3) Uani 1 1 d . . . . .
H6 H 0.0004 0.5424 0.8383 0.028 Uiso 1 1 calc R U . . .
C7 C 0.40031(15) 0.59414(7) 0.76504(12) 0.0192(3) Uani 1 1 d . . . . .
C8 C 0.49645(15) 0.54107(7) 0.77954(12) 0.0210(3) Uani 1 1 d . . . . .
C9 C 0.64086(17) 0.55514(8) 0.79988(14) 0.0282(3) Uani 1 1 d . . . . .
H9 H 0.7063 0.5199 0.8095 0.034 Uiso 1 1 calc R U . . .
C10 C 0.69111(18) 0.61890(9) 0.80643(15) 0.0332(4) Uani 1 1 d . . . . .
H10 H 0.7897 0.6270 0.8205 0.040 Uiso 1 1 calc R U . . .
C11 C 0.59678(18) 0.67080(8) 0.79234(15) 0.0309(4) Uani 1 1 d . . . . .
H11 H 0.6303 0.7147 0.7968 0.037 Uiso 1 1 calc R U . . .
C12 C 0.45302(17) 0.65813(8) 0.77164(13) 0.0246(3) Uani 1 1 d . . . . .
H12 H 0.3888 0.6939 0.7617 0.030 Uiso 1 1 calc R U . . .
C13 C 0.05079(15) 0.65652(7) 0.69085(13) 0.0209(3) Uani 1 1 d . . . . .
C14 C -0.05242(16) 0.70382(8) 0.68648(15) 0.0259(3) Uani 1 1 d . . . . .
H016 H -0.0616 0.7299 0.7514 0.031 Uiso 1 1 calc R U . . .
C15 C -0.14456(17) 0.71229(8) 0.58199(16) 0.0306(4) Uani 1 1 d . . . . .
H018 H -0.2176 0.7439 0.5793 0.037 Uiso 1 1 calc R U . . .
C16 C -0.13412(17) 0.67747(8) 0.48504(15) 0.0300(4) Uani 1 1 d . . . . .
H010 H -0.1984 0.6853 0.4171 0.036 Uiso 1 1 calc R U . . .
C17 C -0.02623(16) 0.62939(7) 0.48648(14) 0.0240(3) Uani 1 1 d . . . . .
C18 C 0.00344(17) 0.58900(8) 0.39610(14) 0.0260(3) Uani 1 1 d . . . . .
H011 H -0.0521 0.5921 0.3227 0.031 Uiso 1 1 calc R U . . .
C19 C 0.11321(17) 0.54523(8) 0.41525(13) 0.0246(3) Uani 1 1 d . . . . .
H013 H 0.1338 0.5184 0.3543 0.029 Uiso 1 1 calc R U . . .
C20 C 0.19551(16) 0.53941(7) 0.52325(12) 0.0223(3) Uani 1 1 d . . . . .
H009 H 0.2709 0.5088 0.5347 0.027 Uiso 1 1 calc R U . . .
C21 C 0.06133(15) 0.62087(7) 0.59056(13) 0.0202(3) Uani 1 1 d . . . . .
C22 C 0.51015(16) 0.39801(7) 0.62948(13) 0.0213(3) Uani 1 1 d . . . . .
C23 C 0.53389(17) 0.36667(7) 0.53150(13) 0.0244(3) Uani 1 1 d . . . . .
H012 H 0.4808 0.3771 0.4594 0.029 Uiso 1 1 calc R U . . .
C24 C 0.64078(17) 0.31815(8) 0.54232(14) 0.0265(3) Uani 1 1 d . . . . .
H015 H 0.6583 0.2963 0.4750 0.032 Uiso 1 1 calc R U . . .
C25 C 0.72056(17) 0.30070(7) 0.64387(14) 0.0253(3) Uani 1 1 d . . . . .
H006 H 0.7914 0.2680 0.6457 0.030 Uiso 1 1 calc R U . . .
C26 C 0.69630(15) 0.33190(7) 0.74629(13) 0.0210(3) Uani 1 1 d . . . . .
C27 C 0.76179(16) 0.32027(7) 0.85972(14) 0.0238(3) Uani 1 1 d . . . . .
H008 H 0.8341 0.2882 0.8748 0.029 Uiso 1 1 calc R U . . .
C28 C 0.72056(16) 0.35546(8) 0.94847(14) 0.0251(3) Uani 1 1 d . . . . .
H017 H 0.7640 0.3470 1.0246 0.030 Uiso 1 1 calc R U . . .
C29 C 0.61493(16) 0.40369(8) 0.92777(13) 0.0242(3) Uani 1 1 d . . . . .
H014 H 0.5884 0.4280 0.9896 0.029 Uiso 1 1 calc R U . . .
C30 C 0.59090(15) 0.38005(7) 0.73393(12) 0.0198(3) Uani 1 1 d . . . . .
B1 B 0.23427(17) 0.57984(8) 0.74524(14) 0.0196(3) Uani 1 1 d . . . . .
B2 B 0.43488(18) 0.46793(8) 0.76904(14) 0.0217(3) Uani 1 1 d . . . . .
N1 N 0.16855(13) 0.57646(6) 0.60939(10) 0.0194(2) Uani 1 1 d . . . . .
N2 N 0.55240(13) 0.41526(6) 0.82206(10) 0.0208(2) Uani 1 1 d . . . . .
O1 O 0.14868(11) 0.63852(5) 0.77840(9) 0.0230(2) Uani 1 1 d . . . . .
O2 O 0.41666(11) 0.44501(5) 0.64310(9) 0.0252(2) Uani 1 1 d . . . . .

loop_
_atom_site_aniso_label
_atom_site_aniso_U_11
_atom_site_aniso_U_22
_atom_site_aniso_U_33
_atom_site_aniso_U_23
_atom_site_aniso_U_13
_atom_site_aniso_U_12
C1 0.0196(7) 0.0214(7) 0.0176(6) -0.0037(5) 0.0033(5) -0.0001(5)
C2 0.0218(7) 0.0200(7) 0.0182(7) -0.0015(5) 0.0023(5) 0.0007(5)
C3 0.0264(8) 0.0236(7) 0.0277(8) 0.0014(6) 0.0030(6) 0.0016(6)
C4 0.0330(9) 0.0254(8) 0.0260(8) 0.0029(6) 0.0069(7) -0.0056(6)
C5 0.0257(8) 0.0317(8) 0.0261(8) -0.0045(6) 0.0105(6) -0.0058(6)
C6 0.0226(7) 0.0244(7) 0.0241(7) -0.0041(6) 0.0060(6) 0.0009(6)
C7 0.0210(7) 0.0214(7) 0.0152(6) -0.0007(5) 0.0034(5) 0.0003(5)
C8 0.0212(7) 0.0241(7) 0.0186(7) -0.0001(5) 0.0061(5) 0.0016(6)
C9 0.0209(8) 0.0319(8) 0.0327(9) 0.0052(7) 0.0071(6) 0.0033(6)
C10 0.0217(8) 0.0398(10) 0.0378(9) 0.0061(8) 0.0038(7) -0.0054(7)
C11 0.0298(9) 0.0273(8) 0.0358(9) -0.0007(7) 0.0052(7) -0.0088(7)
C12 0.0264(8) 0.0236(7) 0.0244(7) -0.0016(6) 0.0058(6) 0.0005(6)
C13 0.0177(7) 0.0170(6) 0.0286(8) 0.0016(6) 0.0057(6) -0.0012(5)
C14 0.0212(7) 0.0213(7) 0.0364(9) -0.0006(6) 0.0080(6) 0.0005(6)
C15 0.0210(8) 0.0252(8) 0.0458(10) 0.0042(7) 0.0059(7) 0.0045(6)
C16 0.0223(8) 0.0291(8) 0.0371(9) 0.0063(7) -0.0004(7) 0.0034(6)
C17 0.0212(7) 0.0217(7) 0.0286(8) 0.0043(6) 0.0025(6) -0.0016(6)
C18 0.0261(8) 0.0277(8) 0.0230(7) 0.0024(6) -0.0002(6) -0.0034(6)
C19 0.0281(8) 0.0246(7) 0.0210(7) -0.0012(6) 0.0038(6) -0.0016(6)
C20 0.0232(7) 0.0216(7) 0.0224(7) 0.0000(6) 0.0048(6) 0.0009(6)
C21 0.0172(7) 0.0181(7) 0.0256(7) 0.0023(5) 0.0042(5) 0.0001(5)
C22 0.0219(7) 0.0189(7) 0.0243(7) 0.0003(5) 0.0072(6) 0.0007(5)
C23 0.0280(8) 0.0239(7) 0.0221(7) -0.0015(6) 0.0064(6) 0.0010(6)
C24 0.0322(9) 0.0225(7) 0.0277(8) -0.0036(6) 0.0135(7) 0.0001(6)
C25 0.0267(8) 0.0181(7) 0.0337(8) 0.0000(6) 0.0132(7) 0.0035(6)
C26 0.0207(7) 0.0161(6) 0.0273(7) 0.0018(6) 0.0076(6) -0.0002(5)
C27 0.0208(7) 0.0199(7) 0.0310(8) 0.0050(6) 0.0056(6) 0.0021(5)
C28 0.0253(8) 0.0247(7) 0.0249(8) 0.0044(6) 0.0028(6) 0.0012(6)
C29 0.0270(8) 0.0254(8) 0.0209(7) -0.0006(6) 0.0054(6) 0.0026(6)
C30 0.0209(7) 0.0177(6) 0.0222(7) 0.0003(5) 0.0073(6) 0.0007(5)
B1 0.0200(8) 0.0195(7) 0.0192(7) -0.0019(6) 0.0026(6) 0.0039(6)
B2 0.0226(8) 0.0204(8) 0.0223(8) 0.0009(6) 0.0046(6) 0.0061(6)
N1 0.0187(6) 0.0185(6) 0.0214(6) -0.0001(5) 0.0042(5) -0.0006(4)
N2 0.0215(6) 0.0203(6) 0.0213(6) 0.0004(5) 0.0053(5) 0.0027(5)
O1 0.0225(5) 0.0207(5) 0.0256(5) -0.0041(4) 0.0030(4) 0.0036(4)
O2 0.0273(6) 0.0271(6) 0.0215(5) -0.0008(4) 0.0040(4) 0.0092(4)

loop_
_atom_type_symbol
_atom_type_description
_atom_type_scat_dispersion_real
_atom_type_scat_dispersion_imag
_atom_type_scat_source
C C 0.0033 0.0016 'International Tables Vol C Tables 4.2.6.8 and 6.1.1.4'
H H 0.0000 0.0000 'International Tables Vol C Tables 4.2.6.8 and 6.1.1.4'
B B 0.0013 0.0007 'International Tables Vol C Tables 4.2.6.8 and 6.1.1.4'
N N 0.0061 0.0033 'International Tables Vol C Tables 4.2.6.8 and 6.1.1.4'
O O 0.0106 0.0060 'International Tables Vol C Tables 4.2.6.8 and 6.1.1.4'

loop_
_geom_angle_atom_site_label_1
_geom_angle_atom_site_label_2
_geom_angle_atom_site_label_3
_geom_angle
_geom_angle_site_symmetry_1
_geom_angle_site_symmetry_3
C6 C1 C2 118.69(13) . .
C6 C1 B1 121.18(13) . .
C2 C1 B1 120.12(12) . .
C3 C2 C1 118.77(13) . .
C3 C2 B2 123.28(13) . .
C1 C2 B2 117.93(13) . .
C4 C3 C2 121.52(15) . .
C4 C3 H3 119.2 . .
C2 C3 H3 119.2 . .
C5 C4 C3 119.61(15) . .
C5 C4 H4 120.2 . .
C3 C4 H4 120.2 . .
C4 C5 C6 119.91(14) . .
C4 C5 H5 120.0 . .
C6 C5 H5 120.0 . .
C5 C6 C1 121.48(14) . .
C5 C6 H6 119.3 . .
C1 C6 H6 119.3 . .
C12 C7 C8 118.91(13) . .
C12 C7 B1 121.45(13) . .
C8 C7 B1 119.61(13) . .
C9 C8 C7 118.31(14) . .
C9 C8 B2 123.22(13) . .
C7 C8 B2 118.45(13) . .
C10 C9 C8 121.95(15) . .
C10 C9 H9 119.0 . .
C8 C9 H9 119.0 . .
C9 C10 C11 119.65(15) . .
C9 C10 H10 120.2 . .
C11 C10 H10 120.2 . .
C10 C11 C12 119.50(15) . .
C10 C11 H11 120.2 . .
C12 C11 H11 120.2 . .
C11 C12 C7 121.68(15) . .
C11 C12 H12 119.2 . .
C7 C12 H12 119.2 . .
O1 C13 C14 129.53(14) . .
O1 C13 C21 112.29(12) . .
C14 C13 C21 118.18(14) . .
C13 C14 C15 117.89(15) . .
C13 C14 H016 121.1 . .
C15 C14 H016 121.1 . .
C16 C15 C14 123.68(15) . .
C16 C15 H018 118.2 . .
C14 C15 H018 118.2 . .
C15 C16 C17 119.55(15) . .
C15 C16 H010 120.2 . .
C17 C16 H010 120.2 . .
C21 C17 C18 115.69(14) . .
C21 C17 C16 115.88(14) . .
C18 C17 C16 128.43(15) . .
C19 C18 C17 119.41(14) . .
C19 C18 H011 120.3 . .
C17 C18 H011 120.3 . .
C18 C19 C20 121.17(14) . .
C18 C19 H013 119.4 . .
C20 C19 H013 119.4 . .
N1 C20 C19 120.32(14) . .
N1 C20 H009 119.8 . .
C19 C20 H009 119.8 . .
N1 C21 C17 124.52(14) . .
N1 C21 C13 110.69(13) . .
C17 C21 C13 124.79(14) . .
O2 C22 C23 129.37(14) . .
O2 C22 C30 111.77(12) . .
C23 C22 C30 118.85(14) . .
C22 C23 C24 117.30(15) . .
C22 C23 H012 121.3 . .
C24 C23 H012 121.3 . .
C25 C24 C23 124.13(14) . .
C25 C24 H015 117.9 . .
C23 C24 H015 117.9 . .
C24 C25 C26 119.40(14) . .
C24 C25 H006 120.3 . .
C26 C25 H006 120.3 . .
C30 C26 C27 115.27(13) . .
C30 C26 C25 115.70(14) . .
C27 C26 C25 129.02(14) . .
C28 C27 C26 119.94(14) . .
C28 C27 H008 120.0 . .
C26 C27 H008 120.0 . .
C27 C28 C29 120.87(14) . .
C27 C28 H017 119.6 . .
C29 C28 H017 119.6 . .
N2 C29 C28 120.04(14) . .
N2 C29 H014 120.0 . .
C28 C29 H014 120.0 . .
N2 C30 C26 124.33(14) . .
N2 C30 C22 111.07(13) . .
C26 C30 C22 124.60(13) . .
O1 B1 C7 112.28(12) . .
O1 B1 C1 111.67(12) . .
C7 B1 C1 112.78(12) . .
O1 B1 N1 98.19(11) . .
C7 B1 N1 112.23(11) . .
C1 B1 N1 108.77(12) . .
O2 B2 C2 110.21(13) . .
O2 B2 C8 110.05(12) . .
C2 B2 C8 113.36(12) . .
O2 B2 N2 98.31(11) . .
C2 B2 N2 112.72(12) . .
C8 B2 N2 111.20(12) . .
C20 N1 C21 118.86(13) . .
C20 N1 B1 133.51(12) . .
C21 N1 B1 107.56(11) . .
C29 N2 C30 119.54(13) . .
C29 N2 B2 132.54(12) . .
C30 N2 B2 107.87(12) . .
C13 O1 B1 110.79(11) . .
C22 O2 B2 110.61(11) . .

loop_
_geom_bond_atom_site_label_1
_geom_bond_atom_site_label_2
_geom_bond_distance
_geom_bond_site_symmetry_2
C1 C6 1.402(2) .
C1 C2 1.416(2) .
C1 B1 1.607(2) .
C2 C3 1.401(2) .
C2 B2 1.600(2) .
C3 C4 1.394(2) .
C3 H3 0.9500 .
C4 C5 1.380(2) .
C4 H4 0.9500 .
C5 C6 1.391(2) .
C5 H5 0.9500 .
C6 H6 0.9500 .
C7 C12 1.397(2) .
C7 C8 1.416(2) .
C7 B1 1.602(2) .
C8 C9 1.400(2) .
C8 B2 1.602(2) .
C9 C10 1.385(2) .
C9 H9 0.9500 .
C10 C11 1.386(2) .
C10 H10 0.9500 .
C11 C12 1.388(2) .
C11 H11 0.9500 .
C12 H12 0.9500 .
C13 O1 1.3407(18) .
C13 C14 1.378(2) .
C13 C21 1.409(2) .
C14 C15 1.418(2) .
C14 H016 0.9500 .
C15 C16 1.366(2) .
C15 H018 0.9500 .
C16 C17 1.424(2) .
C16 H010 0.9500 .
C17 C21 1.394(2) .
C17 C18 1.413(2) .
C18 C19 1.373(2) .
C18 H011 0.9500 .
C19 C20 1.403(2) .
C19 H013 0.9500 .
C20 N1 1.3257(18) .
C20 H009 0.9500 .
C21 N1 1.3634(18) .
C22 O2 1.3391(17) .
C22 C23 1.373(2) .
C22 C30 1.405(2) .
C23 C24 1.417(2) .
C23 H012 0.9500 .
C24 C25 1.371(2) .
C24 H015 0.9500 .
C25 C26 1.419(2) .
C25 H006 0.9500 .
C26 C30 1.401(2) .
C26 C27 1.414(2) .
C27 C28 1.379(2) .
C27 H008 0.9500 .
C28 C29 1.407(2) .
C28 H017 0.9500 .
C29 N2 1.3250(19) .
C29 H014 0.9500 .
C30 N2 1.3628(18) .
B1 O1 1.5356(18) .
B1 N1 1.638(2) .
B2 O2 1.547(2) .
B2 N2 1.614(2) .

loop_
_geom_torsion_atom_site_label_1
_geom_torsion_atom_site_label_2
_geom_torsion_atom_site_label_3
_geom_torsion_atom_site_label_4
_geom_torsion
_geom_torsion_site_symmetry_1
_geom_torsion_site_symmetry_2
_geom_torsion_site_symmetry_3
_geom_torsion_site_symmetry_4
C6 C1 C2 C3 -0.2(2) . . . .
B1 C1 C2 C3 -179.25(13) . . . .
C6 C1 C2 B2 178.10(13) . . . .
B1 C1 C2 B2 -1.0(2) . . . .
C1 C2 C3 C4 0.6(2) . . . .
B2 C2 C3 C4 -177.56(14) . . . .
C2 C3 C4 C5 -0.4(2) . . . .
C3 C4 C5 C6 -0.2(2) . . . .
C4 C5 C6 C1 0.7(2) . . . .
C2 C1 C6 C5 -0.5(2) . . . .
B1 C1 C6 C5 178.61(14) . . . .
C12 C7 C8 C9 0.0(2) . . . .
B1 C7 C8 C9 -178.24(13) . . . .
C12 C7 C8 B2 -178.67(13) . . . .
B1 C7 C8 B2 3.14(19) . . . .
C7 C8 C9 C10 0.2(2) . . . .
B2 C8 C9 C10 178.77(15) . . . .
C8 C9 C10 C11 -0.2(3) . . . .
C9 C10 C11 C12 -0.1(3) . . . .
C10 C11 C12 C7 0.3(2) . . . .
C8 C7 C12 C11 -0.2(2) . . . .
B1 C7 C12 C11 177.96(14) . . . .
O1 C13 C14 C15 -179.14(14) . . . .
C21 C13 C14 C15 1.9(2) . . . .
C13 C14 C15 C16 -1.8(2) . . . .
C14 C15 C16 C17 0.3(3) . . . .
C15 C16 C17 C21 1.0(2) . . . .
C15 C16 C17 C18 -179.24(16) . . . .
C21 C17 C18 C19 -0.1(2) . . . .
C16 C17 C18 C19 -179.90(16) . . . .
C17 C18 C19 C20 0.7(2) . . . .
C18 C19 C20 N1 -0.1(2) . . . .
C18 C17 C21 N1 -1.1(2) . . . .
C16 C17 C21 N1 178.70(14) . . . .
C18 C17 C21 C13 179.33(14) . . . .
C16 C17 C21 C13 -0.8(2) . . . .
O1 C13 C21 N1 0.64(17) . . . .
C14 C13 C21 N1 179.78(13) . . . .
O1 C13 C21 C17 -179.76(13) . . . .
C14 C13 C21 C17 -0.6(2) . . . .
O2 C22 C23 C24 -179.87(15) . . . .
C30 C22 C23 C24 -0.7(2) . . . .
C22 C23 C24 C25 0.3(2) . . . .
C23 C24 C25 C26 0.6(2) . . . .
C24 C25 C26 C30 -0.9(2) . . . .
C24 C25 C26 C27 177.64(15) . . . .
C30 C26 C27 C28 -0.1(2) . . . .
C25 C26 C27 C28 -178.71(15) . . . .
C26 C27 C28 C29 -0.8(2) . . . .
C27 C28 C29 N2 0.8(2) . . . .
C27 C26 C30 N2 1.2(2) . . . .
C25 C26 C30 N2 179.94(13) . . . .
C27 C26 C30 C22 -178.23(14) . . . .
C25 C26 C30 C22 0.6(2) . . . .
O2 C22 C30 N2 0.15(18) . . . .
C23 C22 C30 N2 -179.18(13) . . . .
O2 C22 C30 C26 179.60(13) . . . .
C23 C22 C30 C26 0.3(2) . . . .
C12 C7 B1 O1 -21.01(19) . . . .
C8 C7 B1 O1 157.14(12) . . . .
C12 C7 B1 C1 -148.23(13) . . . .
C8 C7 B1 C1 29.92(18) . . . .
C12 C7 B1 N1 88.49(16) . . . .
C8 C7 B1 N1 -93.36(15) . . . .
C6 C1 B1 O1 22.19(19) . . . .
C2 C1 B1 O1 -158.74(12) . . . .
C6 C1 B1 C7 149.73(13) . . . .
C2 C1 B1 C7 -31.20(18) . . . .
C6 C1 B1 N1 -85.08(16) . . . .
C2 C1 B1 N1 93.98(15) . . . .
C3 C2 B2 O2 88.77(17) . . . .
C1 C2 B2 O2 -89.41(15) . . . .
C3 C2 B2 C8 -147.38(14) . . . .
C1 C2 B2 C8 34.44(18) . . . .
C3 C2 B2 N2 -20.0(2) . . . .
C1 C2 B2 N2 161.86(12) . . . .
C9 C8 B2 O2 -90.35(17) . . . .
C7 C8 B2 O2 88.20(15) . . . .
C9 C8 B2 C2 145.71(14) . . . .
C7 C8 B2 C2 -35.74(18) . . . .
C9 C8 B2 N2 17.5(2) . . . .
C7 C8 B2 N2 -163.95(12) . . . .
C19 C20 N1 C21 -1.1(2) . . . .
C19 C20 N1 B1 175.65(14) . . . .
C17 C21 N1 C20 1.7(2) . . . .
C13 C21 N1 C20 -178.65(13) . . . .
C17 C21 N1 B1 -175.77(14) . . . .
C13 C21 N1 B1 3.83(15) . . . .
O1 B1 N1 C20 176.84(14) . . . .
C7 B1 N1 C20 58.6(2) . . . .
C1 B1 N1 C20 -66.87(19) . . . .
O1 B1 N1 C21 -6.16(14) . . . .
C7 B1 N1 C21 -124.36(13) . . . .
C1 B1 N1 C21 110.14(13) . . . .
C28 C29 N2 C30 0.2(2) . . . .
C28 C29 N2 B2 -176.98(15) . . . .
C26 C30 N2 C29 -1.2(2) . . . .
C22 C30 N2 C29 178.25(13) . . . .
C26 C30 N2 B2 176.59(14) . . . .
C22 C30 N2 B2 -3.96(16) . . . .
O2 B2 N2 C29 -176.98(15) . . . .
C2 B2 N2 C29 -60.9(2) . . . .
C8 B2 N2 C29 67.7(2) . . . .
O2 B2 N2 C30 5.63(14) . . . .
C2 B2 N2 C30 121.71(13) . . . .
C8 B2 N2 C30 -109.73(13) . . . .
C14 C13 O1 B1 175.79(15) . . . .
C21 C13 O1 B1 -5.19(16) . . . .
C7 B1 O1 C13 124.82(13) . . . .
C1 B1 O1 C13 -107.36(13) . . . .
N1 B1 O1 C13 6.65(14) . . . .
C23 C22 O2 B2 -176.80(15) . . . .
C30 C22 O2 B2 3.97(17) . . . .
C2 B2 O2 C22 -123.67(13) . . . .
C8 B2 O2 C22 110.59(13) . . . .
N2 B2 O2 C22 -5.66(15) . . . .
